data_1570787
loop_
_publ_author_name
'Sievers, Robin'
'Reimann, Marc'
'Kub, Nico G.'
'Rupf, Susanne M.'
'Kaupp, Martin'
'Malischewski, Moritz'

_publ_section_title
;
 Synthesis and structural characterization of stable coinage metal (Cu,
 Ag, Au) cyclopentadienyl complexes.
;
_journal_issue 8
_journal_name_full 'Chemical science'
_journal_page_first 2990
_journal_page_last 2995
_journal_paper_doi 10.1039/d3sc06299f
_journal_volume 15
_journal_year 2024
_chemical_formula_moiety 'C22 H27 Au F15 P'
_chemical_formula_sum 'C22 H27 Au F15 P'
_chemical_formula_weight 804.37
_space_group_crystal_system triclinic
_space_group_IT_number 2
_space_group_name_Hall '-P 1'
_space_group_name_H-M_alt 'P -1'
_atom_sites_solution_hydrogens geom
_atom_sites_solution_primary iterative
_audit_creation_date 2023-11-18
_audit_creation_method
;
Olex2 1.5
(compiled 2023.08.17 svn.r577a77a9 for OlexSys, GUI svn.r6817)
;
_audit_update_record
;
2023-11-22 deposited with the CCDC.	2024-01-16 downloaded from the CCDC.
;
_cell_angle_alpha 112.2220(10)
_cell_angle_beta 102.5950(10)
_cell_angle_gamma 104.5520(10)
_cell_formula_units_Z 4
_cell_length_a 10.7338(3)
_cell_length_b 17.1617(6)
_cell_length_c 17.3230(6)
_cell_measurement_reflns_used 9893
_cell_measurement_temperature 105
_cell_measurement_theta_max 72.38
_cell_measurement_theta_min 4.42
_cell_volume 2679.07(16)
_computing_cell_refinement 'SAINT V8.38A (Bruker, 2018)'
_computing_data_reduction 'SAINT V8.38A (Bruker, 2018)'
_computing_molecular_graphics 'Olex2 1.5 (Dolomanov et al., 2009)'
_computing_publication_material 'Olex2 1.5 (Dolomanov et al., 2009)'
_computing_structure_refinement 'XL  (Sheldrick, 2008)'
_computing_structure_solution 'olex2.solve 1.5 (Bourhis et al., 2015)'
_diffrn_ambient_temperature 105.00
_diffrn_measured_fraction_theta_full 0.992
_diffrn_measured_fraction_theta_max 0.981
_diffrn_measurement_device_type 'Bruker APEX-II CCD'
_diffrn_measurement_method '\f and \w scans'
_diffrn_radiation_type CuK\a
_diffrn_radiation_wavelength 1.54178
_diffrn_reflns_av_unetI/netI 0.0341
_diffrn_reflns_Laue_measured_fraction_full 0.992
_diffrn_reflns_Laue_measured_fraction_max 0.981
_diffrn_reflns_limit_h_max 12
_diffrn_reflns_limit_h_min -13
_diffrn_reflns_limit_k_max 19
_diffrn_reflns_limit_k_min -21
_diffrn_reflns_limit_l_max 21
_diffrn_reflns_limit_l_min 0
_diffrn_reflns_number 10209
_diffrn_reflns_point_group_measured_fraction_full 0.992
_diffrn_reflns_point_group_measured_fraction_max 0.981
_diffrn_reflns_theta_full 67.679
_diffrn_reflns_theta_max 72.376
_diffrn_reflns_theta_min 2.941
_exptl_absorpt_coefficient_mu 11.981
_exptl_absorpt_correction_T_max 0.7537
_exptl_absorpt_correction_T_min 0.4389
_exptl_absorpt_correction_type multi-scan
_exptl_absorpt_process_details
;
 TWINABS-2012/1 (Bruker,2012) was used for absorption correction.
;
_exptl_crystal_colour colourless
_exptl_crystal_colour_primary colourless
_exptl_crystal_density_diffrn 1.994
_exptl_crystal_description block
_exptl_crystal_F_000 1552
_exptl_crystal_size_max 0.1
_exptl_crystal_size_mid 0.1
_exptl_crystal_size_min 0.1
_refine_diff_density_max 1.147
_refine_diff_density_min -1.718
_refine_diff_density_rms 0.183
_refine_ls_extinction_method none
_refine_ls_goodness_of_fit_ref 1.126
_refine_ls_hydrogen_treatment constr
_refine_ls_matrix_type full
_refine_ls_number_parameters 722
_refine_ls_number_reflns 10209
_refine_ls_number_restraints 0
_refine_ls_restrained_S_all 1.126
_refine_ls_R_factor_all 0.0362
_refine_ls_R_factor_gt 0.0332
_refine_ls_shift/su_max 0.002
_refine_ls_shift/su_mean 0.000
_refine_ls_structure_factor_coef Fsqd
_refine_ls_weighting_details 'w=1/[\s^2^(Fo^2^)+(0.0510P)^2^+19.1958P] where P=(Fo^2^+2Fc^2^)/3'
_refine_ls_weighting_scheme calc
_refine_ls_wR_factor_gt 0.1030
_refine_ls_wR_factor_ref 0.1067
_reflns_Friedel_coverage 0.000
_reflns_number_gt 9776
_reflns_number_total 10209
_reflns_threshold_expression 'I > 2\s(I)'
_cod_data_source_file d3sc06299f3.cif
_cod_data_source_block p-1_twin_smr
_cod_depositor_comments 'Adding full bibliography for 1570785--1570787.cif.'
_cod_original_cell_volume 2679.07(15)
_cod_database_code 1570787
_shelx_shelxl_version_number 2016/6
_shelx_space_group_comment
;
The symmetry employed for this shelxl refinement is uniquely defined
by the following loop, which should always be used as a source of
symmetry information in preference to the above space-group names.
They are only intended as comments.
;
_shelx_estimated_absorpt_t_max 0.380
_shelx_estimated_absorpt_t_min 0.380
_olex2_refinement_description
;
1. Twinned data refinement
 Scales: 0.94546
 0.05454
2.a Idealised Me refined as rotating group:
 C19(H19A,H19B,H19C), C18(H18A,H18B,H18C), C17(H17A,H17B,H17C), C215(H21D,H21E,
 H21F), C218(H21G,H21H,H21I), C22(H22A,H22B,H22C), C20(H20A,H20B,H20C),
 C16(H16A,H16B,H16C), C15(H15A,H15B,H15C), C214(H21J,H21K,H21L), C14(H14A,H14B,
 H14C), C216(H21M,H21N,H21O), C219(H21P,H21Q,H21R), C220(H22D,H22E,H22F),
 C217(H21S,H21T,H21U), C21(H21A,H21B,H21C), C221(H22G,H22H,H22I), C222(H22J,
 H22K,H22L)
;
_olex2_submission_special_instructions 'No special instructions were received'

loop_
_space_group_symop_operation_xyz
'x, y, z'
'-x, -y, -z'

loop_
_atom_site_label
_atom_site_type_symbol
_atom_site_fract_x
_atom_site_fract_y
_atom_site_fract_z
_atom_site_U_iso_or_equiv
_atom_site_adp_type
_atom_site_occupancy
_atom_site_site_symmetry_order
_atom_site_calc_flag
_atom_site_refinement_flags_posn
_atom_site_refinement_flags_adp
_atom_site_refinement_flags_occupancy
_atom_site_disorder_assembly
_atom_site_disorder_group
Au1 Au 0.71560(2) 0.78575(2) 0.73855(2) 0.01217(8) Uani 1 1 d . . . . .
Au20 Au -0.23818(2) 0.30227(2) 0.75588(2) 0.01446(8) Uani 1 1 d . . . . .
P1 P 0.91805(14) 0.76442(9) 0.75977(9) 0.0123(3) Uani 1 1 d . . . . .
P201 P -0.45934(15) 0.27967(10) 0.74714(10) 0.0142(3) Uani 1 1 d . . . . .
F214 F -0.1660(4) 0.3583(3) 0.5896(3) 0.0255(8) Uani 1 1 d . . . . .
F2 F 0.4049(5) 0.8902(3) 0.6904(3) 0.0321(9) Uani 1 1 d . . . . .
F12 F 0.4172(4) 0.8182(3) 0.9727(3) 0.0304(9) Uani 1 1 d . . . . .
F13 F 0.7539(4) 0.9734(3) 0.9266(3) 0.0293(9) Uani 1 1 d . . . . .
F203 F 0.1833(4) 0.4477(3) 0.8260(3) 0.0287(9) Uani 1 1 d . . . . .
F212 F -0.1142(5) 0.2265(3) 0.4896(3) 0.0351(10) Uani 1 1 d . . . . .
F7 F 0.2653(4) 0.5597(3) 0.7229(3) 0.0350(10) Uani 1 1 d . . . . .
F5 F 0.4200(4) 0.5546(3) 0.6266(3) 0.0317(9) Uani 1 1 d . . . . .
F215 F -0.0174(5) 0.4582(3) 0.7171(3) 0.0307(9) Uani 1 1 d . . . . .
F213 F 0.0511(4) 0.3933(3) 0.6109(3) 0.0305(9) Uani 1 1 d . . . . .
F3 F 0.3793(5) 0.7679(3) 0.5809(3) 0.0357(10) Uani 1 1 d . . . . .
F4 F 0.4591(4) 0.6383(3) 0.5636(2) 0.0278(9) Uani 1 1 d . . . . .
F211 F 0.0081(5) 0.1487(3) 0.5058(3) 0.0335(10) Uani 1 1 d . . . . .
F15 F 0.5653(5) 0.9970(3) 0.9167(3) 0.0447(13) Uani 1 1 d . . . . .
F1 F 0.5703(5) 0.8793(4) 0.6421(3) 0.0395(11) Uani 1 1 d . . . . .
F10 F 0.5771(5) 0.7635(4) 0.9745(3) 0.0409(11) Uani 1 1 d . . . . .
F6 F 0.2587(4) 0.5925(3) 0.5725(3) 0.0327(10) Uani 1 1 d . . . . .
F201 F 0.0264(4) 0.4716(3) 0.8803(3) 0.0399(11) Uani 1 1 d . . . . .
F14 F 0.6537(5) 0.9874(3) 0.8149(3) 0.0406(11) Uani 1 1 d . . . . .
F9 F 0.3262(5) 0.6425(3) 0.8626(3) 0.0372(10) Uani 1 1 d . . . . .
F204 F -0.0574(5) 0.2722(3) 0.9064(3) 0.0356(10) Uani 1 1 d . . . . .
F206 F 0.0937(5) 0.2133(4) 0.8817(3) 0.0457(13) Uani 1 1 d . . . . .
F8 F 0.4623(5) 0.5829(3) 0.8100(3) 0.0376(10) Uani 1 1 d . . . . .
F11 F 0.6220(5) 0.9031(3) 1.0058(3) 0.0467(13) Uani 1 1 d . . . . .
F202 F 0.1394(5) 0.3963(3) 0.9153(3) 0.0389(11) Uani 1 1 d . . . . .
F210 F -0.2084(5) 0.0977(3) 0.4837(3) 0.0455(12) Uani 1 1 d . . . . .
F208 F -0.0095(5) 0.0576(3) 0.7077(4) 0.0474(13) Uani 1 1 d . . . . .
F205 F -0.1220(5) 0.1315(4) 0.8181(4) 0.0443(12) Uani 1 1 d . . . . .
F207 F -0.2166(5) 0.0239(3) 0.6268(4) 0.0541(15) Uani 1 1 d . . . . .
F209 F -0.0515(6) 0.0380(3) 0.5744(4) 0.0463(12) Uani 1 1 d . . . . .
C1 C 0.5138(6) 0.7980(4) 0.7240(4) 0.0127(11) Uani 1 1 d . . . . .
C2 C 0.4412(6) 0.7056(4) 0.7062(4) 0.0151(11) Uani 1 1 d . . . . .
C201 C -0.0224(6) 0.3214(4) 0.7682(4) 0.0157(11) Uani 1 1 d . . . . .
C5 C 0.5507(6) 0.8517(4) 0.8196(4) 0.0145(11) Uani 1 1 d . . . . .
C205 C -0.0423(5) 0.3058(4) 0.6778(4) 0.0118(10) Uani 1 1 d . . . . .
C13 C 0.8981(6) 0.6637(4) 0.6547(4) 0.0171(12) Uani 1 1 d . . . . .
C19 C 0.8257(7) 0.6717(5) 0.5720(4) 0.0225(13) Uani 1 1 d . . . . .
H19A H 0.820341 0.621618 0.518084 0.034 Uiso 1 1 calc R U . . .
H19B H 0.878027 0.729452 0.575554 0.034 Uiso 1 1 calc R U . . .
H19C H 0.732749 0.669201 0.570087 0.034 Uiso 1 1 calc R U . . .
C203 C -0.0580(6) 0.1720(4) 0.6788(4) 0.0189(12) Uani 1 1 d . . . . .
C202 C -0.0329(6) 0.2333(4) 0.7653(4) 0.0179(12) Uani 1 1 d . . . . .
C4 C 0.5047(6) 0.7953(4) 0.8548(4) 0.0162(11) Uani 1 1 d . . . . .
C18 C 0.8035(7) 0.5774(4) 0.6495(5) 0.0251(14) Uani 1 1 d . . . . .
H18A H 0.717111 0.584079 0.654359 0.038 Uiso 1 1 calc R U . . .
H18B H 0.848325 0.566937 0.698372 0.038 Uiso 1 1 calc R U . . .
H18C H 0.784455 0.525817 0.592502 0.038 Uiso 1 1 calc R U . . .
C211 C -0.4557(7) 0.3526(5) 0.8625(4) 0.0226(13) Uani 1 1 d . . . . .
C17 C 1.0351(8) 0.6538(5) 0.6500(5) 0.0288(15) Uani 1 1 d . . . . .
H17A H 1.017273 0.598455 0.596672 0.043 Uiso 1 1 calc R U . . .
H17B H 1.082698 0.650333 0.703027 0.043 Uiso 1 1 calc R U . . .
H17C H 1.092632 0.706336 0.647324 0.043 Uiso 1 1 calc R U . . .
C204 C -0.0634(6) 0.2173(4) 0.6250(4) 0.0163(12) Uani 1 1 d . . . . .
C6 C 0.4684(7) 0.8338(4) 0.6593(4) 0.0206(13) Uani 1 1 d . . . . .
C215 C -0.3462(8) 0.3481(5) 0.9325(5) 0.0311(16) Uani 1 1 d . . . . .
H21D H -0.370424 0.285654 0.923849 0.047 Uiso 1 1 calc R U . . .
H21E H -0.341496 0.387662 0.992160 0.047 Uiso 1 1 calc R U . . .
H21F H -0.256733 0.368155 0.926235 0.047 Uiso 1 1 calc R U . . .
C210 C -0.0429(6) 0.3786(4) 0.6479(4) 0.0204(12) Uani 1 1 d . . . . .
C3 C 0.4349(6) 0.7048(4) 0.7841(4) 0.0157(11) Uani 1 1 d . . . . .
C8 C 0.3731(7) 0.6215(4) 0.7950(5) 0.0223(13) Uani 1 1 d . . . . .
C12 C 0.9451(7) 0.7390(4) 0.8578(4) 0.0204(13) Uani 1 1 d . . . . .
C9 C 0.5311(7) 0.8208(5) 0.9516(4) 0.0246(14) Uani 1 1 d . . . . .
C218 C -0.5015(8) 0.1344(5) 0.7902(6) 0.0369(18) Uani 1 1 d . . . . .
H21G H -0.537483 0.068850 0.769610 0.055 Uiso 1 1 calc R U . . .
H21H H -0.535302 0.164036 0.837146 0.055 Uiso 1 1 calc R U . . .
H21I H -0.400881 0.157552 0.813707 0.055 Uiso 1 1 calc R U . . .
C7 C 0.3937(6) 0.6233(4) 0.6167(4) 0.0199(13) Uani 1 1 d . . . . .
C11 C 1.0616(6) 0.8719(4) 0.7849(4) 0.0168(12) Uani 1 1 d . . . . .
C10 C 0.6293(7) 0.9517(4) 0.8694(4) 0.0229(13) Uani 1 1 d . . . . .
C22 C 0.8081(7) 0.6758(5) 0.8524(5) 0.0256(14) Uani 1 1 d . . . . .
H22A H 0.738222 0.702607 0.846735 0.038 Uiso 1 1 calc R U . . .
H22B H 0.822281 0.668230 0.906634 0.038 Uiso 1 1 calc R U . . .
H22C H 0.777329 0.616560 0.800568 0.038 Uiso 1 1 calc R U . . .
C20 C 0.9870(8) 0.8278(5) 0.9437(4) 0.0283(15) Uani 1 1 d . . . . .
H20A H 1.079001 0.868360 0.955611 0.042 Uiso 1 1 calc R U . . .
H20B H 0.987347 0.814067 0.993752 0.042 Uiso 1 1 calc R U . . .
H20C H 0.921112 0.857172 0.936163 0.042 Uiso 1 1 calc R U . . .
C207 C -0.0293(8) 0.2130(6) 0.8424(6) 0.0333(17) Uani 1 1 d . . . . .
C206 C 0.0805(7) 0.4091(5) 0.8478(4) 0.0237(14) Uani 1 1 d . . . . .
C16 C 1.0387(7) 0.9544(4) 0.8456(5) 0.0241(13) Uani 1 1 d . . . . .
H16A H 0.944926 0.950009 0.819573 0.036 Uiso 1 1 calc R U . . .
H16B H 1.104487 1.009611 0.851935 0.036 Uiso 1 1 calc R U . . .
H16C H 1.051931 0.956406 0.904203 0.036 Uiso 1 1 calc R U . . .
C15 C 1.2051(6) 0.8762(5) 0.8279(5) 0.0259(14) Uani 1 1 d . . . . .
H15A H 1.215158 0.879918 0.886931 0.039 Uiso 1 1 calc R U . . .
H15B H 1.274212 0.929885 0.833831 0.039 Uiso 1 1 calc R U . . .
H15C H 1.218066 0.821685 0.790607 0.039 Uiso 1 1 calc R U . . .
C214 C -0.5954(8) 0.3249(5) 0.8750(5) 0.0306(16) Uani 1 1 d . . . . .
H21J H -0.665642 0.327139 0.829910 0.046 Uiso 1 1 calc R U . . .
H21K H -0.588230 0.366704 0.934448 0.046 Uiso 1 1 calc R U . . .
H21L H -0.621148 0.263146 0.868509 0.046 Uiso 1 1 calc R U . . .
C14 C 1.0532(7) 0.8768(5) 0.6978(5) 0.0253(14) Uani 1 1 d . . . . .
H14A H 1.076635 0.828087 0.659519 0.038 Uiso 1 1 calc R U . . .
H14B H 1.117930 0.935485 0.710512 0.038 Uiso 1 1 calc R U . . .
H14C H 0.959688 0.869835 0.667536 0.038 Uiso 1 1 calc R U . . .
C216 C -0.4105(8) 0.4517(4) 0.8811(5) 0.0310(16) Uani 1 1 d . . . . .
H21M H -0.325621 0.468463 0.868651 0.047 Uiso 1 1 calc R U . . .
H21N H -0.394318 0.490319 0.943661 0.047 Uiso 1 1 calc R U . . .
H21O H -0.482653 0.459988 0.842870 0.047 Uiso 1 1 calc R U . . .
C219 C -0.5057(8) 0.0975(4) 0.6375(6) 0.0342(18) Uani 1 1 d . . . . .
H21P H -0.544576 0.033576 0.623398 0.051 Uiso 1 1 calc R U . . .
H21Q H -0.405220 0.118074 0.658005 0.051 Uiso 1 1 calc R U . . .
H21R H -0.539019 0.104662 0.584188 0.051 Uiso 1 1 calc R U . . .
C220 C -0.6767(7) 0.3259(5) 0.6684(5) 0.0284(15) Uani 1 1 d . . . . .
H22D H -0.738926 0.271744 0.666145 0.043 Uiso 1 1 calc R U . . .
H22E H -0.719520 0.335062 0.618138 0.043 Uiso 1 1 calc R U . . .
H22F H -0.657818 0.378772 0.724341 0.043 Uiso 1 1 calc R U . . .
C208 C -0.0854(8) 0.0731(5) 0.6460(6) 0.0340(17) Uani 1 1 d . . . . .
C217 C -0.7068(8) 0.1233(5) 0.6793(6) 0.0362(18) Uani 1 1 d . . . . .
H21S H -0.739270 0.131296 0.626345 0.054 Uiso 1 1 calc R U . . .
H21T H -0.734921 0.159465 0.726426 0.054 Uiso 1 1 calc R U . . .
H21U H -0.746684 0.059262 0.664451 0.054 Uiso 1 1 calc R U . . .
C21 C 1.0558(7) 0.6972(5) 0.8675(5) 0.0272(15) Uani 1 1 d . . . . .
H21A H 1.023395 0.636557 0.817463 0.041 Uiso 1 1 calc R U . . .
H21B H 1.073420 0.692985 0.923453 0.041 Uiso 1 1 calc R U . . .
H21C H 1.140741 0.735627 0.867754 0.041 Uiso 1 1 calc R U . . .
C213 C -0.5427(7) 0.3136(5) 0.6632(4) 0.0216(13) Uani 1 1 d . . . . .
C209 C -0.0957(7) 0.1723(4) 0.5262(4) 0.0228(13) Uani 1 1 d . . . . .
C212 C -0.5501(7) 0.1546(4) 0.7115(5) 0.0263(14) Uani 1 1 d . . . . .
C221 C -0.5693(9) 0.2409(6) 0.5688(5) 0.0358(18) Uani 1 1 d . . . . .
H22G H -0.639573 0.184019 0.555674 0.054 Uiso 1 1 calc R U . . .
H22H H -0.483975 0.231130 0.565751 0.054 Uiso 1 1 calc R U . . .
H22I H -0.601084 0.261341 0.525164 0.054 Uiso 1 1 calc R U . . .
C222 C -0.4409(8) 0.4016(5) 0.6745(6) 0.0320(16) Uani 1 1 d . . . . .
H22J H -0.479566 0.415284 0.626641 0.048 Uiso 1 1 calc R U . . .
H22K H -0.354132 0.394045 0.671825 0.048 Uiso 1 1 calc R U . . .
H22L H -0.424028 0.451499 0.732138 0.048 Uiso 1 1 calc R U . . .

loop_
_atom_site_aniso_label
_atom_site_aniso_U_11
_atom_site_aniso_U_22
_atom_site_aniso_U_33
_atom_site_aniso_U_23
_atom_site_aniso_U_13
_atom_site_aniso_U_12
Au1 0.00958(12) 0.01203(12) 0.01394(12) 0.00489(9) 0.00361(9) 0.00459(9)
Au20 0.01122(13) 0.01569(13) 0.01817(13) 0.00818(10) 0.00606(9) 0.00616(9)
P1 0.0096(6) 0.0134(6) 0.0128(6) 0.0050(5) 0.0029(5) 0.0050(5)
P201 0.0122(7) 0.0130(7) 0.0190(7) 0.0072(6) 0.0066(5) 0.0062(5)
F214 0.0230(19) 0.030(2) 0.029(2) 0.0180(17) 0.0062(16) 0.0136(16)
F2 0.041(2) 0.033(2) 0.035(2) 0.0204(19) 0.0134(19) 0.028(2)
F12 0.036(2) 0.035(2) 0.025(2) 0.0130(17) 0.0195(18) 0.0143(19)
F13 0.0169(19) 0.0160(18) 0.033(2) 0.0008(16) -0.0021(16) -0.0033(15)
F203 0.021(2) 0.0216(19) 0.032(2) 0.0073(17) 0.0080(16) -0.0007(15)
F212 0.046(3) 0.041(2) 0.0203(19) 0.0116(18) 0.0083(18) 0.027(2)
F7 0.028(2) 0.0170(19) 0.047(3) 0.0119(18) 0.0077(19) -0.0034(16)
F5 0.035(2) 0.0133(18) 0.035(2) 0.0000(16) 0.0099(18) 0.0097(16)
F215 0.041(2) 0.0143(18) 0.036(2) 0.0108(16) 0.0089(19) 0.0131(17)
F213 0.025(2) 0.039(2) 0.044(2) 0.032(2) 0.0188(18) 0.0103(18)
F3 0.037(2) 0.040(2) 0.0198(19) 0.0128(18) -0.0035(17) 0.013(2)
F4 0.024(2) 0.029(2) 0.0183(18) 0.0016(16) 0.0078(15) 0.0046(16)
F211 0.036(2) 0.041(2) 0.029(2) 0.0116(19) 0.0181(18) 0.022(2)
F15 0.032(2) 0.019(2) 0.057(3) -0.0084(19) 0.013(2) 0.0112(18)
F1 0.035(2) 0.060(3) 0.048(3) 0.046(3) 0.019(2) 0.019(2)
F10 0.049(3) 0.063(3) 0.029(2) 0.032(2) 0.014(2) 0.031(2)
F6 0.0158(19) 0.032(2) 0.0229(19) -0.0064(17) 0.0001(15) 0.0023(16)
F201 0.026(2) 0.035(2) 0.032(2) -0.0078(19) 0.0046(18) 0.0111(19)
F14 0.047(3) 0.019(2) 0.041(3) 0.0153(19) 0.004(2) -0.0033(19)
F9 0.046(3) 0.031(2) 0.048(3) 0.025(2) 0.030(2) 0.012(2)
F204 0.039(2) 0.060(3) 0.031(2) 0.033(2) 0.0206(19) 0.028(2)
F206 0.038(3) 0.089(4) 0.056(3) 0.060(3) 0.027(2) 0.043(3)
F8 0.036(2) 0.030(2) 0.063(3) 0.031(2) 0.018(2) 0.0210(19)
F11 0.049(3) 0.039(3) 0.016(2) -0.0022(18) 0.0036(19) -0.009(2)
F202 0.028(2) 0.050(3) 0.024(2) 0.014(2) -0.0035(17) 0.007(2)
F210 0.037(3) 0.031(2) 0.034(2) -0.006(2) 0.003(2) 0.000(2)
F208 0.055(3) 0.043(3) 0.084(4) 0.049(3) 0.039(3) 0.036(2)
F205 0.047(3) 0.056(3) 0.064(3) 0.051(3) 0.033(3) 0.025(2)
F207 0.037(3) 0.020(2) 0.096(4) 0.022(3) 0.027(3) 0.001(2)
F209 0.065(3) 0.022(2) 0.061(3) 0.014(2) 0.035(3) 0.025(2)
C1 0.008(2) 0.012(3) 0.016(3) 0.006(2) 0.004(2) 0.002(2)
C2 0.012(3) 0.012(3) 0.021(3) 0.006(2) 0.006(2) 0.007(2)
C201 0.005(3) 0.018(3) 0.020(3) 0.007(2) 0.004(2) 0.002(2)
C5 0.013(3) 0.011(3) 0.015(3) 0.003(2) 0.003(2) 0.005(2)
C205 0.005(2) 0.013(3) 0.014(3) 0.005(2) 0.001(2) 0.002(2)
C13 0.012(3) 0.017(3) 0.017(3) 0.004(2) 0.005(2) 0.006(2)
C19 0.023(3) 0.025(3) 0.015(3) 0.004(2) 0.004(2) 0.011(3)
C203 0.014(3) 0.017(3) 0.031(3) 0.014(3) 0.011(2) 0.007(2)
C202 0.011(3) 0.027(3) 0.026(3) 0.017(3) 0.009(2) 0.011(2)
C4 0.014(3) 0.019(3) 0.019(3) 0.010(2) 0.007(2) 0.007(2)
C18 0.029(4) 0.014(3) 0.026(3) 0.004(3) 0.008(3) 0.008(3)
C211 0.025(3) 0.025(3) 0.018(3) 0.006(3) 0.009(3) 0.013(3)
C17 0.031(4) 0.028(4) 0.033(4) 0.010(3) 0.017(3) 0.021(3)
C204 0.006(3) 0.012(3) 0.026(3) 0.007(2) 0.004(2) 0.001(2)
C6 0.019(3) 0.021(3) 0.024(3) 0.012(3) 0.007(3) 0.009(3)
C215 0.038(4) 0.033(4) 0.023(3) 0.011(3) 0.011(3) 0.018(3)
C210 0.017(3) 0.021(3) 0.025(3) 0.011(3) 0.008(2) 0.008(2)
C3 0.012(3) 0.017(3) 0.021(3) 0.010(2) 0.006(2) 0.008(2)
C8 0.023(3) 0.015(3) 0.032(3) 0.013(3) 0.013(3) 0.008(3)
C12 0.022(3) 0.021(3) 0.019(3) 0.013(3) 0.004(2) 0.006(3)
C9 0.016(3) 0.028(3) 0.020(3) 0.007(3) 0.002(2) 0.002(3)
C218 0.036(4) 0.023(4) 0.065(5) 0.028(4) 0.024(4) 0.014(3)
C7 0.011(3) 0.015(3) 0.021(3) -0.001(2) 0.002(2) 0.003(2)
C11 0.011(3) 0.012(3) 0.022(3) 0.009(2) 0.002(2) -0.001(2)
C10 0.021(3) 0.015(3) 0.024(3) 0.003(2) 0.003(3) 0.005(3)
C22 0.029(4) 0.024(3) 0.029(3) 0.019(3) 0.010(3) 0.006(3)
C20 0.042(4) 0.023(3) 0.015(3) 0.009(3) 0.008(3) 0.006(3)
C207 0.026(4) 0.056(5) 0.045(4) 0.040(4) 0.021(3) 0.024(4)
C206 0.019(3) 0.028(3) 0.018(3) 0.004(3) 0.005(2) 0.011(3)
C16 0.025(3) 0.014(3) 0.029(3) 0.006(3) 0.010(3) 0.005(3)
C15 0.010(3) 0.026(3) 0.035(4) 0.013(3) 0.002(3) 0.003(3)
C214 0.030(4) 0.037(4) 0.032(4) 0.013(3) 0.020(3) 0.018(3)
C14 0.025(3) 0.027(3) 0.026(3) 0.015(3) 0.012(3) 0.006(3)
C216 0.037(4) 0.015(3) 0.030(4) 0.001(3) 0.008(3) 0.011(3)
C219 0.029(4) 0.012(3) 0.050(5) 0.002(3) 0.015(3) 0.008(3)
C220 0.019(3) 0.041(4) 0.036(4) 0.024(3) 0.011(3) 0.018(3)
C208 0.035(4) 0.020(3) 0.060(5) 0.022(3) 0.027(4) 0.017(3)
C217 0.022(4) 0.020(3) 0.056(5) 0.011(3) 0.014(3) 0.002(3)
C21 0.025(3) 0.023(3) 0.031(4) 0.015(3) 0.001(3) 0.008(3)
C213 0.021(3) 0.030(3) 0.021(3) 0.016(3) 0.010(3) 0.013(3)
C209 0.022(3) 0.012(3) 0.020(3) -0.004(2) 0.004(3) 0.006(2)
C212 0.022(3) 0.013(3) 0.040(4) 0.009(3) 0.013(3) 0.003(3)
C221 0.039(4) 0.048(5) 0.025(4) 0.016(3) 0.010(3) 0.025(4)
C222 0.037(4) 0.040(4) 0.045(4) 0.033(4) 0.022(3) 0.027(4)

loop_
_atom_type_symbol
_atom_type_description
_atom_type_scat_dispersion_real
_atom_type_scat_dispersion_imag
_atom_type_scat_source
C C 0.0181 0.0091 'International Tables Vol C Tables 4.2.6.8 and 6.1.1.4'
H H 0.0000 0.0000 'International Tables Vol C Tables 4.2.6.8 and 6.1.1.4'
Au Au -4.4197 7.2980 'International Tables Vol C Tables 4.2.6.8 and 6.1.1.4'
F F 0.0727 0.0534 'International Tables Vol C Tables 4.2.6.8 and 6.1.1.4'
P P 0.2955 0.4335 'International Tables Vol C Tables 4.2.6.8 and 6.1.1.4'

loop_
_geom_angle_atom_site_label_1
_geom_angle_atom_site_label_2
_geom_angle_atom_site_label_3
_geom_angle
_geom_angle_site_symmetry_1
_geom_angle_site_symmetry_3
_geom_angle_publ_flag
P1 Au1 C5 145.02(13) . . ?
C1 Au1 P1 174.46(15) . . ?
C1 Au1 C5 32.66(19) . . ?
C201 Au20 P201 177.51(17) . . ?
C13 P1 Au1 107.43(19) . . ?
C13 P1 C11 112.0(3) . . ?
C12 P1 Au1 105.5(2) . . ?
C12 P1 C13 111.1(3) . . ?
C12 P1 C11 111.1(3) . . ?
C11 P1 Au1 109.46(19) . . ?
C211 P201 Au20 107.1(2) . . ?
C211 P201 C212 110.8(3) . . ?
C213 P201 Au20 109.3(2) . . ?
C213 P201 C211 110.9(3) . . ?
C213 P201 C212 111.0(3) . . ?
C212 P201 Au20 107.5(2) . . ?
C2 C1 Au1 95.3(4) . . ?
C2 C1 C5 104.6(5) . . ?
C2 C1 C6 121.3(5) . . ?
C5 C1 Au1 92.9(4) . . ?
C5 C1 C6 121.4(5) . . ?
C6 C1 Au1 115.1(4) . . ?
C1 C2 C7 124.3(5) . . ?
C3 C2 C1 109.3(5) . . ?
C3 C2 C7 126.2(6) . . ?
C205 C201 Au20 94.9(4) . . ?
C205 C201 C202 104.3(5) . . ?
C205 C201 C206 122.3(5) . . ?
C202 C201 Au20 94.9(4) . . ?
C202 C201 C206 120.8(5) . . ?
C206 C201 Au20 113.5(4) . . ?
C1 C5 Au1 54.5(3) . . ?
C1 C5 C10 124.2(6) . . ?
C4 C5 Au1 105.4(4) . . ?
C4 C5 C1 109.0(5) . . ?
C4 C5 C10 126.8(6) . . ?
C10 C5 Au1 104.0(4) . . ?
C201 C205 C210 123.4(5) . . ?
C204 C205 C201 110.1(5) . . ?
C204 C205 C210 126.5(5) . . ?
C19 C13 P1 109.7(4) . . ?
C18 C13 P1 108.8(4) . . ?
C18 C13 C19 106.5(5) . . ?
C18 C13 C17 109.1(5) . . ?
C17 C13 P1 113.5(4) . . ?
C17 C13 C19 109.1(5) . . ?
C13 C19 H19A 109.5 . . ?
C13 C19 H19B 109.5 . . ?
C13 C19 H19C 109.5 . . ?
H19A C19 H19B 109.5 . . ?
H19A C19 H19C 109.5 . . ?
H19B C19 H19C 109.5 . . ?
C202 C203 C204 108.6(5) . . ?
C202 C203 C208 125.7(6) . . ?
C204 C203 C208 125.5(6) . . ?
C201 C202 C207 124.6(6) . . ?
C203 C202 C201 108.6(5) . . ?
C203 C202 C207 126.6(6) . . ?
C5 C4 C3 108.6(5) . . ?
C5 C4 C9 126.9(6) . . ?
C3 C4 C9 124.3(6) . . ?
C13 C18 H18A 109.5 . . ?
C13 C18 H18B 109.5 . . ?
C13 C18 H18C 109.5 . . ?
H18A C18 H18B 109.5 . . ?
H18A C18 H18C 109.5 . . ?
H18B C18 H18C 109.5 . . ?
C215 C211 P201 109.3(4) . . ?
C215 C211 C214 109.4(6) . . ?
C214 C211 P201 113.4(5) . . ?
C216 C211 P201 109.5(5) . . ?
C216 C211 C215 106.0(6) . . ?
C216 C211 C214 109.0(6) . . ?
C13 C17 H17A 109.5 . . ?
C13 C17 H17B 109.5 . . ?
C13 C17 H17C 109.5 . . ?
H17A C17 H17B 109.5 . . ?
H17A C17 H17C 109.5 . . ?
H17B C17 H17C 109.5 . . ?
C205 C204 C203 108.4(5) . . ?
C205 C204 C209 126.9(6) . . ?
C203 C204 C209 124.6(6) . . ?
F2 C6 C1 110.9(5) . . ?
F3 C6 F2 106.2(5) . . ?
F3 C6 F1 106.0(6) . . ?
F3 C6 C1 112.1(5) . . ?
F1 C6 F2 106.5(5) . . ?
F1 C6 C1 114.6(5) . . ?
C211 C215 H21D 109.5 . . ?
C211 C215 H21E 109.5 . . ?
C211 C215 H21F 109.5 . . ?
H21D C215 H21E 109.5 . . ?
H21D C215 H21F 109.5 . . ?
H21E C215 H21F 109.5 . . ?
F214 C210 F215 105.6(5) . . ?
F214 C210 C205 112.0(5) . . ?
F215 C210 C205 110.9(5) . . ?
F213 C210 F214 108.1(5) . . ?
F213 C210 F215 106.9(5) . . ?
F213 C210 C205 112.9(5) . . ?
C2 C3 C4 108.5(5) . . ?
C2 C3 C8 125.9(6) . . ?
C4 C3 C8 125.5(6) . . ?
F7 C8 F9 106.1(6) . . ?
F7 C8 C3 110.9(5) . . ?
F9 C8 C3 110.8(5) . . ?
F8 C8 F7 108.1(5) . . ?
F8 C8 F9 107.9(6) . . ?
F8 C8 C3 112.8(5) . . ?
C22 C12 P1 110.7(4) . . ?
C20 C12 P1 108.7(4) . . ?
C20 C12 C22 104.9(6) . . ?
C21 C12 P1 113.5(5) . . ?
C21 C12 C22 109.6(5) . . ?
C21 C12 C20 109.0(6) . . ?
F12 C9 F10 106.0(6) . . ?
F12 C9 C4 112.6(5) . . ?
F10 C9 C4 111.5(6) . . ?
F11 C9 F12 105.5(6) . . ?
F11 C9 F10 106.9(6) . . ?
F11 C9 C4 113.6(6) . . ?
H21G C218 H21H 109.5 . . ?
H21G C218 H21I 109.5 . . ?
H21H C218 H21I 109.5 . . ?
C212 C218 H21G 109.5 . . ?
C212 C218 H21H 109.5 . . ?
C212 C218 H21I 109.5 . . ?
F5 C7 C2 110.7(5) . . ?
F4 C7 F5 105.2(5) . . ?
F4 C7 F6 107.8(5) . . ?
F4 C7 C2 112.8(5) . . ?
F6 C7 F5 106.7(5) . . ?
F6 C7 C2 113.1(5) . . ?
C16 C11 P1 109.2(4) . . ?
C16 C11 C15 109.4(5) . . ?
C15 C11 P1 113.5(4) . . ?
C14 C11 P1 108.5(4) . . ?
C14 C11 C16 107.4(5) . . ?
C14 C11 C15 108.7(6) . . ?
F13 C10 C5 112.6(5) . . ?
F15 C10 F13 106.6(5) . . ?
F15 C10 F14 106.9(6) . . ?
F15 C10 C5 113.2(6) . . ?
F14 C10 F13 104.9(6) . . ?
F14 C10 C5 112.0(5) . . ?
C12 C22 H22A 109.5 . . ?
C12 C22 H22B 109.5 . . ?
C12 C22 H22C 109.5 . . ?
H22A C22 H22B 109.5 . . ?
H22A C22 H22C 109.5 . . ?
H22B C22 H22C 109.5 . . ?
C12 C20 H20A 109.5 . . ?
C12 C20 H20B 109.5 . . ?
C12 C20 H20C 109.5 . . ?
H20A C20 H20B 109.5 . . ?
H20A C20 H20C 109.5 . . ?
H20B C20 H20C 109.5 . . ?
F204 C207 F206 106.5(7) . . ?
F204 C207 C202 113.2(6) . . ?
F206 C207 C202 112.5(6) . . ?
F205 C207 F204 105.5(6) . . ?
F205 C207 F206 106.5(6) . . ?
F205 C207 C202 112.1(7) . . ?
F203 C206 F201 106.5(6) . . ?
F203 C206 C201 110.7(5) . . ?
F201 C206 C201 114.0(5) . . ?
F202 C206 F203 105.9(5) . . ?
F202 C206 F201 106.4(5) . . ?
F202 C206 C201 112.8(6) . . ?
C11 C16 H16A 109.5 . . ?
C11 C16 H16B 109.5 . . ?
C11 C16 H16C 109.5 . . ?
H16A C16 H16B 109.5 . . ?
H16A C16 H16C 109.5 . . ?
H16B C16 H16C 109.5 . . ?
C11 C15 H15A 109.5 . . ?
C11 C15 H15B 109.5 . . ?
C11 C15 H15C 109.5 . . ?
H15A C15 H15B 109.5 . . ?
H15A C15 H15C 109.5 . . ?
H15B C15 H15C 109.5 . . ?
C211 C214 H21J 109.5 . . ?
C211 C214 H21K 109.5 . . ?
C211 C214 H21L 109.5 . . ?
H21J C214 H21K 109.5 . . ?
H21J C214 H21L 109.5 . . ?
H21K C214 H21L 109.5 . . ?
C11 C14 H14A 109.5 . . ?
C11 C14 H14B 109.5 . . ?
C11 C14 H14C 109.5 . . ?
H14A C14 H14B 109.5 . . ?
H14A C14 H14C 109.5 . . ?
H14B C14 H14C 109.5 . . ?
C211 C216 H21M 109.5 . . ?
C211 C216 H21N 109.5 . . ?
C211 C216 H21O 109.5 . . ?
H21M C216 H21N 109.5 . . ?
H21M C216 H21O 109.5 . . ?
H21N C216 H21O 109.5 . . ?
H21P C219 H21Q 109.5 . . ?
H21P C219 H21R 109.5 . . ?
H21Q C219 H21R 109.5 . . ?
C212 C219 H21P 109.5 . . ?
C212 C219 H21Q 109.5 . . ?
C212 C219 H21R 109.5 . . ?
H22D C220 H22E 109.5 . . ?
H22D C220 H22F 109.5 . . ?
H22E C220 H22F 109.5 . . ?
C213 C220 H22D 109.5 . . ?
C213 C220 H22E 109.5 . . ?
C213 C220 H22F 109.5 . . ?
F208 C208 C203 111.2(7) . . ?
F207 C208 F208 106.2(6) . . ?
F207 C208 C203 113.0(6) . . ?
F209 C208 F208 105.0(6) . . ?
F209 C208 F207 108.1(7) . . ?
F209 C208 C203 112.8(6) . . ?
H21S C217 H21T 109.5 . . ?
H21S C217 H21U 109.5 . . ?
H21T C217 H21U 109.5 . . ?
C212 C217 H21S 109.5 . . ?
C212 C217 H21T 109.5 . . ?
C212 C217 H21U 109.5 . . ?
C12 C21 H21A 109.5 . . ?
C12 C21 H21B 109.5 . . ?
C12 C21 H21C 109.5 . . ?
H21A C21 H21B 109.5 . . ?
H21A C21 H21C 109.5 . . ?
H21B C21 H21C 109.5 . . ?
C220 C213 P201 114.5(5) . . ?
C220 C213 C221 109.2(6) . . ?
C220 C213 C222 109.4(6) . . ?
C221 C213 P201 108.5(5) . . ?
C222 C213 P201 109.4(5) . . ?
C222 C213 C221 105.5(6) . . ?
F212 C209 F211 105.7(6) . . ?
F212 C209 C204 112.7(5) . . ?
F211 C209 C204 111.3(5) . . ?
F210 C209 F212 106.8(6) . . ?
F210 C209 F211 107.2(5) . . ?
F210 C209 C204 112.7(6) . . ?
C218 C212 P201 109.4(5) . . ?
C219 C212 P201 109.2(5) . . ?
C219 C212 C218 105.8(6) . . ?
C217 C212 P201 113.8(5) . . ?
C217 C212 C218 108.8(6) . . ?
C217 C212 C219 109.6(6) . . ?
C213 C221 H22G 109.5 . . ?
C213 C221 H22H 109.5 . . ?
C213 C221 H22I 109.5 . . ?
H22G C221 H22H 109.5 . . ?
H22G C221 H22I 109.5 . . ?
H22H C221 H22I 109.5 . . ?
C213 C222 H22J 109.5 . . ?
C213 C222 H22K 109.5 . . ?
C213 C222 H22L 109.5 . . ?
H22J C222 H22K 109.5 . . ?
H22J C222 H22L 109.5 . . ?
H22K C222 H22L 109.5 . . ?

loop_
_geom_bond_atom_site_label_1
_geom_bond_atom_site_label_2
_geom_bond_distance
_geom_bond_site_symmetry_2
_geom_bond_publ_flag
Au1 P1 2.2682(14) . ?
Au1 C1 2.198(6) . ?
Au1 C5 2.697(6) . ?
Au20 P201 2.2682(14) . ?
Au20 C201 2.206(6) . ?
P1 C13 1.900(6) . ?
P1 C12 1.890(6) . ?
P1 C11 1.908(6) . ?
P201 C211 1.901(6) . ?
P201 C213 1.895(6) . ?
P201 C212 1.904(7) . ?
F214 C210 1.344(7) . ?
F2 C6 1.338(7) . ?
F12 C9 1.346(8) . ?
F13 C10 1.343(8) . ?
F203 C206 1.343(8) . ?
F212 C209 1.337(8) . ?
F7 C8 1.333(8) . ?
F5 C7 1.341(8) . ?
F215 C210 1.345(8) . ?
F213 C210 1.329(8) . ?
F3 C6 1.329(8) . ?
F4 C7 1.333(8) . ?
F211 C209 1.351(8) . ?
F15 C10 1.334(8) . ?
F1 C6 1.335(8) . ?
F10 C9 1.349(9) . ?
F6 C7 1.338(7) . ?
F201 C206 1.343(8) . ?
F14 C10 1.342(8) . ?
F9 C8 1.335(8) . ?
F204 C207 1.340(9) . ?
F206 C207 1.346(8) . ?
F8 C8 1.328(8) . ?
F11 C9 1.317(8) . ?
F202 C206 1.324(8) . ?
F210 C209 1.329(8) . ?
F208 C208 1.349(10) . ?
F205 C207 1.340(10) . ?
F207 C208 1.339(9) . ?
F209 C208 1.333(10) . ?
C1 C2 1.457(8) . ?
C1 C5 1.457(8) . ?
C1 C6 1.519(8) . ?
C2 C3 1.371(9) . ?
C2 C7 1.515(8) . ?
C201 C205 1.441(8) . ?
C201 C202 1.468(9) . ?
C201 C206 1.522(9) . ?
C5 C4 1.375(9) . ?
C5 C10 1.495(8) . ?
C205 C204 1.372(8) . ?
C205 C210 1.524(8) . ?
C13 C19 1.546(9) . ?
C13 C18 1.529(9) . ?
C13 C17 1.538(9) . ?
C19 H19A 0.9800 . ?
C19 H19B 0.9800 . ?
C19 H19C 0.9800 . ?
C203 C202 1.382(9) . ?
C203 C204 1.423(9) . ?
C203 C208 1.496(9) . ?
C202 C207 1.497(9) . ?
C4 C3 1.432(8) . ?
C4 C9 1.502(9) . ?
C18 H18A 0.9800 . ?
C18 H18B 0.9800 . ?
C18 H18C 0.9800 . ?
C211 C215 1.533(10) . ?
C211 C214 1.543(9) . ?
C211 C216 1.529(9) . ?
C17 H17A 0.9800 . ?
C17 H17B 0.9800 . ?
C17 H17C 0.9800 . ?
C204 C209 1.501(9) . ?
C215 H21D 0.9800 . ?
C215 H21E 0.9800 . ?
C215 H21F 0.9800 . ?
C3 C8 1.517(8) . ?
C12 C22 1.552(9) . ?
C12 C20 1.544(9) . ?
C12 C21 1.544(9) . ?
C218 H21G 0.9800 . ?
C218 H21H 0.9800 . ?
C218 H21I 0.9800 . ?
C218 C212 1.545(11) . ?
C11 C16 1.527(9) . ?
C11 C15 1.528(8) . ?
C11 C14 1.526(9) . ?
C22 H22A 0.9800 . ?
C22 H22B 0.9800 . ?
C22 H22C 0.9800 . ?
C20 H20A 0.9800 . ?
C20 H20B 0.9800 . ?
C20 H20C 0.9800 . ?
C16 H16A 0.9800 . ?
C16 H16B 0.9800 . ?
C16 H16C 0.9800 . ?
C15 H15A 0.9800 . ?
C15 H15B 0.9800 . ?
C15 H15C 0.9800 . ?
C214 H21J 0.9800 . ?
C214 H21K 0.9800 . ?
C214 H21L 0.9800 . ?
C14 H14A 0.9800 . ?
C14 H14B 0.9800 . ?
C14 H14C 0.9800 . ?
C216 H21M 0.9800 . ?
C216 H21N 0.9800 . ?
C216 H21O 0.9800 . ?
C219 H21P 0.9800 . ?
C219 H21Q 0.9800 . ?
C219 H21R 0.9800 . ?
C219 C212 1.543(10) . ?
C220 H22D 0.9800 . ?
C220 H22E 0.9800 . ?
C220 H22F 0.9800 . ?
C220 C213 1.521(9) . ?
C217 H21S 0.9800 . ?
C217 H21T 0.9800 . ?
C217 H21U 0.9800 . ?
C217 C212 1.529(10) . ?
C21 H21A 0.9800 . ?
C21 H21B 0.9800 . ?
C21 H21C 0.9800 . ?
C213 C221 1.545(10) . ?
C213 C222 1.539(10) . ?
C221 H22G 0.9800 . ?
C221 H22H 0.9800 . ?
C221 H22I 0.9800 . ?
C222 H22J 0.9800 . ?
C222 H22K 0.9800 . ?
C222 H22L 0.9800 . ?

loop_
_geom_torsion_atom_site_label_1
_geom_torsion_atom_site_label_2
_geom_torsion_atom_site_label_3
_geom_torsion_atom_site_label_4
_geom_torsion
_geom_torsion_site_symmetry_1
_geom_torsion_site_symmetry_2
_geom_torsion_site_symmetry_3
_geom_torsion_site_symmetry_4
_geom_torsion_publ_flag
Au1 P1 C13 C19 44.6(5) . . . . ?
Au1 P1 C13 C18 -71.4(4) . . . . ?
Au1 P1 C13 C17 166.9(4) . . . . ?
Au1 P1 C12 C22 40.6(5) . . . . ?
Au1 P1 C12 C20 -74.2(5) . . . . ?
Au1 P1 C12 C21 164.3(4) . . . . ?
Au1 C1 C2 C3 94.7(4) . . . . ?
Au1 C1 C2 C7 -79.7(6) . . . . ?
Au1 C1 C5 C4 -95.7(4) . . . . ?
Au1 C1 C5 C10 82.8(6) . . . . ?
Au1 C1 C6 F2 -140.9(4) . . . . ?
Au1 C1 C6 F3 100.6(5) . . . . ?
Au1 C1 C6 F1 -20.3(7) . . . . ?
Au1 C5 C4 C3 -58.4(5) . . . . ?
Au1 C5 C4 C9 117.2(6) . . . . ?
Au1 C5 C10 F13 -57.3(6) . . . . ?
Au1 C5 C10 F15 -178.2(5) . . . . ?
Au1 C5 C10 F14 60.7(6) . . . . ?
Au20 P201 C213 C220 -164.4(5) . . . . ?
Au20 P201 C213 C221 73.3(5) . . . . ?
Au20 P201 C213 C222 -41.3(5) . . . . ?
Au20 C201 C205 C204 -96.2(4) . . . . ?
Au20 C201 C205 C210 82.3(5) . . . . ?
Au20 C201 C202 C203 96.0(5) . . . . ?
Au20 C201 C202 C207 -79.0(6) . . . . ?
Au20 C201 C206 F203 -139.4(4) . . . . ?
Au20 C201 C206 F201 -19.3(7) . . . . ?
Au20 C201 C206 F202 102.1(5) . . . . ?
C1 C2 C3 C4 -1.1(7) . . . . ?
C1 C2 C3 C8 -177.3(5) . . . . ?
C1 C2 C7 F5 136.9(6) . . . . ?
C1 C2 C7 F4 19.3(8) . . . . ?
C1 C2 C7 F6 -103.3(7) . . . . ?
C1 C5 C4 C3 -1.2(7) . . . . ?
C1 C5 C4 C9 174.3(6) . . . . ?
C1 C5 C10 F13 -113.6(7) . . . . ?
C1 C5 C10 F15 125.4(7) . . . . ?
C1 C5 C10 F14 4.4(9) . . . . ?
C2 C1 C5 Au1 96.2(4) . . . . ?
C2 C1 C5 C4 0.5(6) . . . . ?
C2 C1 C5 C10 179.1(5) . . . . ?
C2 C1 C6 F2 105.3(6) . . . . ?
C2 C1 C6 F3 -13.2(8) . . . . ?
C2 C1 C6 F1 -134.2(6) . . . . ?
C2 C3 C8 F7 -34.2(8) . . . . ?
C2 C3 C8 F9 -151.8(6) . . . . ?
C2 C3 C8 F8 87.2(8) . . . . ?
C201 C205 C204 C203 0.0(7) . . . . ?
C201 C205 C204 C209 176.4(6) . . . . ?
C201 C205 C210 F214 -115.3(6) . . . . ?
C201 C205 C210 F215 2.3(8) . . . . ?
C201 C205 C210 F213 122.3(6) . . . . ?
C201 C202 C207 F204 19.2(9) . . . . ?
C201 C202 C207 F206 -101.6(8) . . . . ?
C201 C202 C207 F205 138.4(6) . . . . ?
C5 C1 C2 C3 0.4(6) . . . . ?
C5 C1 C2 C7 -174.1(5) . . . . ?
C5 C1 C6 F2 -30.3(8) . . . . ?
C5 C1 C6 F3 -148.9(6) . . . . ?
C5 C1 C6 F1 90.2(7) . . . . ?
C5 C4 C3 C2 1.5(7) . . . . ?
C5 C4 C3 C8 177.7(5) . . . . ?
C5 C4 C9 F12 110.8(7) . . . . ?
C5 C4 C9 F10 -130.1(7) . . . . ?
C5 C4 C9 F11 -9.1(10) . . . . ?
C205 C201 C202 C203 -0.3(6) . . . . ?
C205 C201 C202 C207 -175.3(6) . . . . ?
C205 C201 C206 F203 -26.8(8) . . . . ?
C205 C201 C206 F201 93.3(7) . . . . ?
C205 C201 C206 F202 -145.2(6) . . . . ?
C205 C204 C209 F212 -5.1(9) . . . . ?
C205 C204 C209 F211 113.4(7) . . . . ?
C205 C204 C209 F210 -126.1(7) . . . . ?
C13 P1 C12 C22 -75.5(5) . . . . ?
C13 P1 C12 C20 169.7(5) . . . . ?
C13 P1 C12 C21 48.2(5) . . . . ?
C203 C202 C207 F204 -154.9(6) . . . . ?
C203 C202 C207 F206 84.3(9) . . . . ?
C203 C202 C207 F205 -35.7(9) . . . . ?
C203 C204 C209 F212 170.8(6) . . . . ?
C203 C204 C209 F211 -70.7(8) . . . . ?
C203 C204 C209 F210 49.7(8) . . . . ?
C202 C201 C205 C204 0.2(6) . . . . ?
C202 C201 C205 C210 178.7(5) . . . . ?
C202 C201 C206 F203 109.0(6) . . . . ?
C202 C201 C206 F201 -130.9(6) . . . . ?
C202 C201 C206 F202 -9.5(8) . . . . ?
C202 C203 C204 C205 -0.2(7) . . . . ?
C202 C203 C204 C209 -176.7(6) . . . . ?
C202 C203 C208 F208 -36.6(9) . . . . ?
C202 C203 C208 F207 82.7(9) . . . . ?
C202 C203 C208 F209 -154.4(7) . . . . ?
C4 C5 C10 F13 64.6(8) . . . . ?
C4 C5 C10 F15 -56.3(9) . . . . ?
C4 C5 C10 F14 -177.4(6) . . . . ?
C4 C3 C8 F7 150.2(6) . . . . ?
C4 C3 C8 F9 32.7(8) . . . . ?
C4 C3 C8 F8 -88.4(7) . . . . ?
C211 P201 C213 C220 -46.5(6) . . . . ?
C211 P201 C213 C221 -168.8(5) . . . . ?
C211 P201 C213 C222 76.6(5) . . . . ?
C204 C205 C210 F214 62.9(8) . . . . ?
C204 C205 C210 F215 -179.4(5) . . . . ?
C204 C205 C210 F213 -59.4(8) . . . . ?
C204 C203 C202 C201 0.4(7) . . . . ?
C204 C203 C202 C207 175.2(6) . . . . ?
C204 C203 C208 F208 148.3(6) . . . . ?
C204 C203 C208 F207 -92.4(9) . . . . ?
C204 C203 C208 F209 30.6(10) . . . . ?
C6 C1 C2 C3 -141.5(6) . . . . ?
C6 C1 C2 C7 44.0(8) . . . . ?
C6 C1 C5 Au1 -121.9(6) . . . . ?
C6 C1 C5 C4 142.4(6) . . . . ?
C6 C1 C5 C10 -39.1(8) . . . . ?
C210 C205 C204 C203 -178.5(5) . . . . ?
C210 C205 C204 C209 -2.1(10) . . . . ?
C3 C2 C7 F5 -36.6(8) . . . . ?
C3 C2 C7 F4 -154.3(6) . . . . ?
C3 C2 C7 F6 83.1(8) . . . . ?
C3 C4 C9 F12 -74.3(8) . . . . ?
C3 C4 C9 F10 44.8(8) . . . . ?
C3 C4 C9 F11 165.7(6) . . . . ?
C12 P1 C13 C19 159.6(4) . . . . ?
C12 P1 C13 C18 43.5(5) . . . . ?
C12 P1 C13 C17 -78.1(5) . . . . ?
C9 C4 C3 C2 -174.2(6) . . . . ?
C9 C4 C3 C8 2.0(9) . . . . ?
C7 C2 C3 C4 173.2(5) . . . . ?
C7 C2 C3 C8 -3.0(9) . . . . ?
C11 P1 C13 C19 -75.6(5) . . . . ?
C11 P1 C13 C18 168.4(4) . . . . ?
C11 P1 C13 C17 46.7(6) . . . . ?
C11 P1 C12 C22 159.1(4) . . . . ?
C11 P1 C12 C20 44.4(6) . . . . ?
C11 P1 C12 C21 -77.1(5) . . . . ?
C10 C5 C4 C3 -179.7(6) . . . . ?
C10 C5 C4 C9 -4.2(10) . . . . ?
C206 C201 C205 C204 142.0(6) . . . . ?
C206 C201 C205 C210 -39.5(8) . . . . ?
C206 C201 C202 C203 -142.8(6) . . . . ?
C206 C201 C202 C207 42.2(9) . . . . ?
C208 C203 C202 C201 -175.4(6) . . . . ?
C208 C203 C202 C207 -0.5(10) . . . . ?
C208 C203 C204 C205 175.5(6) . . . . ?
C208 C203 C204 C209 -1.0(10) . . . . ?
C212 P201 C213 C220 77.1(6) . . . . ?
C212 P201 C213 C221 -45.1(6) . . . . ?
C212 P201 C213 C222 -159.8(5) . . . . ?

loop_
_twin_individual_id
_twin_individual_mass_fraction_refined
1 0.94546
2 0.05454
